data_4504638
loop_
_publ_author_name
'Duan, Li-Mei'
'Xie, Feng-Tong'
'Chen, Xiao-Yan'
'Chen, Yan'
'Lu, Yu-Kun'
'Cheng, Peng'
'Xu, Ji-Qing'

_publ_section_title
;
 Syntheses, Structures, and Magnetic Properties of Three Novel
 Metal&#x2212;Malate&#x2212;Bipyridine Coordination Polymers with Layered
 and Pillared Topology
;
_journal_issue 5
_journal_name_full 'Crystal Growth &amp; Design'
_journal_page_first 1101
_journal_paper_doi 10.1021/cg050382q
_journal_volume 6
_journal_year 2006
_chemical_formula_sum 'C9 H10 Co0.3 N Ni0.7 O6'
_chemical_formula_weight 286.96
_chemical_melting_point ?
_chemical_name_systematic
; 
 ? 
;
_space_group_IT_number 60
_symmetry_cell_setting orthorhombic
_symmetry_space_group_name_Hall '-P 2n 2ab'
_symmetry_space_group_name_H-M 'P b c n'
_atom_sites_solution_hydrogens geom
_atom_sites_solution_primary direct
_atom_sites_solution_secondary difmap
_audit_creation_method SHELXL-97
_cell_angle_alpha 90.00
_cell_angle_beta 90.00
_cell_angle_gamma 90.00
_cell_formula_units_Z 8
_cell_length_a 9.3525(19)
_cell_length_b 10.917(2)
_cell_length_c 24.175(5)
_cell_measurement_temperature 293(2)
_cell_volume 2468.3(8)
_computing_cell_refinement Process-auto
_computing_data_collection Process-auto
_computing_data_reduction Process-auto
_computing_structure_refinement 'SHELXL-97 (Sheldrick, 1997)'
_computing_structure_solution 'SHELXS-97 (Sheldrick, 1990)'
_diffrn_ambient_temperature 293(2)
_diffrn_measured_fraction_theta_full 0.919
_diffrn_measured_fraction_theta_max 0.919
_diffrn_measurement_device_type 'Rigaku RAXIS-RAPID'
_diffrn_measurement_method omega-scan
_diffrn_radiation_monochromator graphite
_diffrn_radiation_source 'fine-focus sealed tube'
_diffrn_radiation_type MoK\a
_diffrn_radiation_wavelength 0.71073
_diffrn_reflns_av_R_equivalents 0.0000
_diffrn_reflns_av_sigmaI/netI 0.0534
_diffrn_reflns_limit_h_max 12
_diffrn_reflns_limit_h_min 0
_diffrn_reflns_limit_k_max 14
_diffrn_reflns_limit_k_min 0
_diffrn_reflns_limit_l_max 31
_diffrn_reflns_limit_l_min 0
_diffrn_reflns_number 2589
_diffrn_reflns_theta_full 27.43
_diffrn_reflns_theta_max 27.43
_diffrn_reflns_theta_min 2.75
_exptl_absorpt_coefficient_mu 1.532
_exptl_absorpt_correction_T_max 1.1540
_exptl_absorpt_correction_T_min 0.7731
_exptl_absorpt_correction_type empirical
_exptl_crystal_colour 'dark purplish red'
_exptl_crystal_density_diffrn 1.552
_exptl_crystal_density_method 'not measured'
_exptl_crystal_description block
_exptl_crystal_F_000 1179
_exptl_crystal_size_max 0.606
_exptl_crystal_size_mid 0.436
_exptl_crystal_size_min 0.338
_refine_diff_density_max 0.764
_refine_diff_density_min -1.230
_refine_diff_density_rms 0.126
_refine_ls_extinction_method none
_refine_ls_goodness_of_fit_ref 1.039
_refine_ls_hydrogen_treatment mixed
_refine_ls_matrix_type full
_refine_ls_number_parameters 158
_refine_ls_number_reflns 2589
_refine_ls_number_restraints 0
_refine_ls_restrained_S_all 1.039
_refine_ls_R_factor_all 0.0712
_refine_ls_R_factor_gt 0.0566
_refine_ls_shift/su_max 0.188
_refine_ls_shift/su_mean 0.014
_refine_ls_structure_factor_coef Fsqd
_refine_ls_weighting_details 'calc w=1/[\s^2^(Fo^2^)+(0.0888P)^2^+4.8880P] where P=(Fo^2^+2Fc^2^)/3'
_refine_ls_weighting_scheme calc
_refine_ls_wR_factor_gt 0.1521
_refine_ls_wR_factor_ref 0.1587
_reflns_number_gt 2085
_reflns_number_total 2589
_reflns_threshold_expression >2sigma(I)
_cod_data_source_file cg050382qsi20050805_061432.cif
_cod_data_source_block sad
_cod_depositor_comments
;
The following automatic conversions were performed:

'_chemical_melting_point' value 'not measured' was changed to '?' -
the value is undefined or not given.

'_symmetry_cell_setting' value
'Orthorhombic' changed to 'orthorhombic' according to
/home/saulius/struct/CIF-dictionaries/cif_core.dic dictionary named
'cif_core.dic' version 2.4.1 from 2010-06-29.

Automatic conversion script
Id: cif_fix_values 1715 2011-07-08 13:25:40Z adriana 
;
_cod_original_cell_volume 2468.3(9)
_cod_original_sg_symbol_H-M Pbcn
_cod_original_formula_sum 'C9 H10 Co0.30 N Ni0.70 O6'
_cod_database_code 4504638

loop_
_symmetry_equiv_pos_as_xyz
'x, y, z'
'-x+1/2, -y+1/2, z+1/2'
'-x, y, -z+1/2'
'x+1/2, -y+1/2, -z'
'-x, -y, -z'
'x-1/2, y-1/2, -z-1/2'
'x, -y, z-1/2'
'-x-1/2, y-1/2, z'

loop_
_atom_site_label
_atom_site_type_symbol
_atom_site_fract_x
_atom_site_fract_y
_atom_site_fract_z
_atom_site_U_iso_or_equiv
_atom_site_adp_type
_atom_site_occupancy
_atom_site_symmetry_multiplicity
_atom_site_calc_flag
_atom_site_refinement_flags
Ni Ni 0.24029(7) 0.22809(9) 0.03773(3) 0.0160(2) Uani 0.70 1 d P
Co Co 0.24029(7) 0.22809(9) 0.03773(3) 0.0160(2) Uani 0.30 1 d P
O1 O 0.3320(3) 0.3969(3) 0.05244(11) 0.0247(6) Uani 1 1 d .
O2 O 0.1462(3) 0.0752(3) 0.00816(13) 0.0305(7) Uani 1 1 d .
O3 O 0.3212(3) 0.2683(2) -0.04208(11) 0.0180(6) Uani 1 1 d .
O4 O 0.0597(3) 0.3234(3) 0.00811(11) 0.0207(6) Uani 1 1 d .
O5 O 0.4188(3) 0.1304(3) 0.06307(12) 0.0269(7) Uani 1 1 d .
OW1 O 0.5955(12) 0.3516(8) 0.1254(5) 0.175(4) Uani 1 1 d .
N1 N 0.1506(4) 0.2273(3) 0.11590(14) 0.0237(7) Uani 1 1 d .
C1 C 0.3331(4) 0.4617(4) 0.00975(16) 0.0193(7) Uani 1 1 d .
C2 C 0.3098(4) 0.4001(4) -0.04671(14) 0.0187(7) Uani 1 1 d .
H2A H 0.3823 0.4298 -0.0727 0.080 Uiso 1 1 calc .
C3 C 0.1614(4) 0.4295(4) -0.06957(16) 0.0244(8) Uani 1 1 d .
H3B H 0.1478 0.5176 -0.0684 0.080 Uiso 1 1 calc .
H3A H 0.1582 0.4048 -0.1081 0.080 Uiso 1 1 calc .
C4 C 0.0381(4) 0.3691(4) -0.03943(16) 0.0193(7) Uani 1 1 d .
C5 C 0.0973(5) 0.3309(4) 0.13728(17) 0.0294(9) Uani 1 1 d .
H5A H 0.1009 0.4022 0.1163 0.080 Uiso 1 1 calc .
C6 C 0.0369(6) 0.3357(4) 0.18959(17) 0.0342(11) Uani 1 1 d .
H6A H -0.0001 0.4089 0.2031 0.080 Uiso 1 1 calc .
C7 C 0.0319(6) 0.2298(4) 0.22180(19) 0.0326(10) Uani 1 1 d .
C8 C 0.0873(7) 0.1232(5) 0.19849(19) 0.0446(14) Uani 1 1 d .
H8A H 0.0860 0.0504 0.2184 0.080 Uiso 1 1 calc .
C9 C 0.1443(6) 0.1259(5) 0.14563(18) 0.0388(12) Uani 1 1 d .
H9A H 0.1794 0.0535 0.1305 0.080 Uiso 1 1 calc .

loop_
_atom_site_aniso_label
_atom_site_aniso_U_11
_atom_site_aniso_U_22
_atom_site_aniso_U_33
_atom_site_aniso_U_23
_atom_site_aniso_U_13
_atom_site_aniso_U_12
Ni 0.0161(3) 0.0145(4) 0.0175(3) 0.0012(4) 0.00178(17) 0.0010(3)
Co 0.0161(3) 0.0145(4) 0.0175(3) 0.0012(4) 0.00178(17) 0.0010(3)
O1 0.0265(14) 0.0246(15) 0.0232(12) -0.0017(11) 0.0020(11) -0.0052(12)
O2 0.0237(14) 0.0205(15) 0.0472(17) -0.0036(14) -0.0074(13) 0.0035(12)
O3 0.0146(12) 0.0197(14) 0.0197(13) -0.0007(11) 0.0030(10) 0.0022(10)
O4 0.0153(11) 0.0236(14) 0.0230(12) 0.0035(11) 0.0000(10) -0.0009(11)
O5 0.0172(13) 0.0345(17) 0.0289(14) 0.0112(13) 0.0031(11) 0.0035(12)
OW1 0.154(8) 0.107(8) 0.266(12) -0.014(8) -0.013(9) -0.017(6)
N1 0.0236(16) 0.0313(18) 0.0163(14) 0.0023(14) 0.0039(13) -0.0010(15)
C1 0.0099(14) 0.0173(18) 0.0307(18) -0.0038(15) 0.0041(13) -0.0012(14)
C2 0.0112(15) 0.0240(19) 0.0210(16) 0.0024(14) 0.0009(13) -0.0011(15)
C3 0.0144(16) 0.032(2) 0.0263(18) 0.0083(17) 0.0009(14) 0.0002(16)
C4 0.0161(16) 0.0179(17) 0.0238(17) 0.0009(15) 0.0028(14) -0.0021(14)
C5 0.036(2) 0.031(2) 0.0213(18) 0.0037(17) 0.0090(16) 0.004(2)
C6 0.051(3) 0.029(3) 0.022(2) 0.0027(17) 0.0144(19) 0.010(2)
C7 0.047(3) 0.029(2) 0.021(2) 0.0003(17) 0.0159(19) 0.003(2)
C8 0.081(4) 0.029(3) 0.0237(19) 0.0021(18) 0.027(2) 0.006(3)
C9 0.059(3) 0.033(3) 0.025(2) -0.0001(19) 0.018(2) 0.007(2)

loop_
_atom_type_symbol
_atom_type_description
_atom_type_scat_dispersion_real
_atom_type_scat_dispersion_imag
_atom_type_scat_source
C C 0.0033 0.0016 'International Tables Vol C Tables 4.2.6.8 and 6.1.1.4'
H H 0.0000 0.0000 'International Tables Vol C Tables 4.2.6.8 and 6.1.1.4'
N N 0.0061 0.0033 'International Tables Vol C Tables 4.2.6.8 and 6.1.1.4'
O O 0.0106 0.0060 'International Tables Vol C Tables 4.2.6.8 and 6.1.1.4'
Co Co 0.3494 0.9721 'International Tables Vol C Tables 4.2.6.8 and 6.1.1.4'
Ni Ni 0.3393 1.1124 'International Tables Vol C Tables 4.2.6.8 and 6.1.1.4'

loop_
_geom_angle_atom_site_label_1
_geom_angle_atom_site_label_2
_geom_angle_atom_site_label_3
_geom_angle
_geom_angle_site_symmetry_1
_geom_angle_site_symmetry_3
O2 Ni O1 168.84(13) . .
O2 Ni N1 98.25(14) . .
O1 Ni N1 90.86(13) . .
O2 Ni O5 91.74(13) . .
O1 Ni O5 94.22(12) . .
N1 Ni O5 93.12(13) . .
O2 Ni O4 86.49(12) . .
O1 Ni O4 87.18(12) . .
N1 Ni O4 89.28(13) . .
O5 Ni O4 177.20(12) . .
O2 Ni O3 90.25(12) . .
O1 Ni O3 79.83(11) . .
N1 Ni O3 168.02(14) . .
O5 Ni O3 95.05(11) . .
O4 Ni O3 82.79(10) . .
C1 O1 Ni 111.5(2) . .
C1 O2 Ni 137.6(3) 8_655 .
C2 O3 Ni 104.5(2) . .
C4 O4 Ni 128.9(2) . .
C4 O5 Ni 125.4(3) 4 .
C9 N1 C5 118.7(4) . .
C9 N1 Ni 121.3(3) . .
C5 N1 Ni 120.0(3) . .
O1 C1 O2 125.8(4) . 8_665
O1 C1 C2 119.0(3) . .
O2 C1 C2 115.2(4) 8_665 .
O3 C2 C3 107.7(3) . .
O3 C2 C1 110.8(3) . .
C3 C2 C1 111.0(3) . .
C4 C3 C2 115.2(3) . .
O5 C4 O4 123.8(3) 4_455 .
O5 C4 C3 117.2(3) 4_455 .
O4 C4 C3 119.1(3) . .
N1 C5 C6 122.3(4) . .
C5 C6 C7 119.5(4) . .
C8 C7 C6 117.0(4) . .
C8 C7 C7 121.3(3) . 3
C6 C7 C7 121.7(3) . 3
C9 C8 C7 119.9(5) . .
N1 C9 C8 122.4(4) . .

loop_
_geom_bond_atom_site_label_1
_geom_bond_atom_site_label_2
_geom_bond_distance
_geom_bond_site_symmetry_2
Ni O2 2.018(3) .
Ni O1 2.064(3) .
Ni N1 2.068(3) .
Ni O5 2.074(3) .
Ni O4 2.110(3) .
Ni O3 2.118(3) .
O1 C1 1.251(5) .
O2 C1 1.254(5) 8_655
O3 C2 1.448(5) .
O4 C4 1.269(5) .
O5 C4 1.254(5) 4
N1 C9 1.322(6) .
N1 C5 1.340(6) .
C1 O2 1.254(5) 8_665
C1 C2 1.537(5) .
C2 C3 1.527(5) .
C3 C4 1.515(5) .
C4 O5 1.254(5) 4_455
C5 C6 1.386(5) .
C6 C7 1.394(6) .
C7 C8 1.393(7) .
C7 C7 1.489(8) 3
C8 C9 1.385(6) .
